data_2235707
loop_
_publ_author_name
'Shen, Shi-Hong'
'Hu, Kui'
'Sun, Li'
'Fan, Xiao-Long'
'Dai, Hong'

_publ_section_title
;
 2-[4-(Chloromethyl)phenoxy]-4,6-dimethoxypyrimidine
;
_journal_coeditor_code YK2059
_journal_issue 7
_journal_name_full 'Acta Crystallographica Section E'
_journal_page_first o2109
_journal_paper_doi 10.1107/S1600536812026220
_journal_volume 68
_journal_year 2012
_chemical_formula_iupac 'C13 H13 Cl N2 O3'
_chemical_formula_moiety 'C13 H13 Cl N2 O3'
_chemical_formula_sum 'C13 H13 Cl N2 O3'
_chemical_formula_weight 280.70
_chemical_name_systematic
;
2-[4-(Chloromethyl)phenoxy]-4,6-dimethoxypyrimidine
;
_space_group_IT_number 14
_symmetry_cell_setting monoclinic
_symmetry_space_group_name_Hall '-P 2ybc'
_symmetry_space_group_name_H-M 'P 1 21/c 1'
_atom_sites_solution_hydrogens geom
_atom_sites_solution_primary direct
_atom_sites_solution_secondary difmap
_audit_creation_method SHELXL-97
_cell_angle_alpha 90.00
_cell_angle_beta 117.28(3)
_cell_angle_gamma 90.00
_cell_formula_units_Z 4
_cell_length_a 8.3998(17)
_cell_length_b 23.145(5)
_cell_length_c 7.7967(16)
_cell_measurement_reflns_used 11126
_cell_measurement_temperature 113(2)
_cell_measurement_theta_max 27.55
_cell_measurement_theta_min 3.07
_cell_volume 1347.2(6)
_computing_cell_refinement 'CrystalClear (Rigaku, 2008)'
_computing_data_collection 'CrystalClear (Rigaku, 2008)'
_computing_data_reduction 'CrystalClear (Rigaku, 2008)'
_computing_molecular_graphics 'SHELXTL (Sheldrick, 2008)'
_computing_publication_material 'SHELXTL (Sheldrick, 2008)'
_computing_structure_refinement 'SHELXL97 (Sheldrick, 2008)'
_computing_structure_solution 'SHELXS97 (Sheldrick, 2008)'
_diffrn_ambient_temperature 113(2)
_diffrn_detector_area_resol_mean 14.22
_diffrn_measured_fraction_theta_full 0.999
_diffrn_measured_fraction_theta_max 0.999
_diffrn_measurement_device_type 'Rigaku SCXmini'
_diffrn_measurement_method '\w and \f scans'
_diffrn_radiation_monochromator graphite
_diffrn_radiation_source 'fine-focus sealed tube'
_diffrn_radiation_type MoK\a
_diffrn_radiation_wavelength 0.71073
_diffrn_reflns_av_R_equivalents 0.0391
_diffrn_reflns_av_sigmaI/netI 0.0285
_diffrn_reflns_limit_h_max 9
_diffrn_reflns_limit_h_min -9
_diffrn_reflns_limit_k_max 27
_diffrn_reflns_limit_k_min -27
_diffrn_reflns_limit_l_max 9
_diffrn_reflns_limit_l_min -9
_diffrn_reflns_number 11307
_diffrn_reflns_theta_full 25.00
_diffrn_reflns_theta_max 25.00
_diffrn_reflns_theta_min 3.07
_diffrn_standards_decay_% 0
_diffrn_standards_interval_count 0
_diffrn_standards_interval_time 0
_diffrn_standards_number 0
_exptl_absorpt_coefficient_mu 0.289
_exptl_absorpt_correction_T_max 0.9415
_exptl_absorpt_correction_T_min 0.9124
_exptl_absorpt_correction_type multi-scan
_exptl_absorpt_process_details '(CrystalClear; Rigaku, 2008)'
_exptl_crystal_colour colourless
_exptl_crystal_density_diffrn 1.384
_exptl_crystal_density_method 'not measured'
_exptl_crystal_description prism
_exptl_crystal_F_000 584
_exptl_crystal_size_max 0.30
_exptl_crystal_size_mid 0.25
_exptl_crystal_size_min 0.20
_refine_diff_density_max 0.618
_refine_diff_density_min -0.521
_refine_ls_extinction_method none
_refine_ls_goodness_of_fit_ref 1.087
_refine_ls_hydrogen_treatment constr
_refine_ls_matrix_type full
_refine_ls_number_parameters 174
_refine_ls_number_reflns 2358
_refine_ls_number_restraints 0
_refine_ls_restrained_S_all 1.087
_refine_ls_R_factor_all 0.0655
_refine_ls_R_factor_gt 0.0535
_refine_ls_shift/su_max 0.000
_refine_ls_shift/su_mean 0.000
_refine_ls_structure_factor_coef Fsqd
_refine_ls_weighting_details 'calc w=1/[\s^2^(Fo^2^)+(0.0495P)^2^+0.8134P] where P=(Fo^2^+2Fc^2^)/3'
_refine_ls_weighting_scheme calc
_refine_ls_wR_factor_gt 0.1262
_refine_ls_wR_factor_ref 0.1344
_reflns_number_gt 1899
_reflns_number_total 2358
_reflns_threshold_expression I>2sigma(I)
_cod_data_source_file yk2059.cif
_cod_data_source_block I
_cod_original_sg_symbol_H-M 'P 21/c'
_cod_database_code 2235707
_cod_database_fobs_code 2235707

loop_
_symmetry_equiv_pos_as_xyz
'x, y, z'
'-x, y+1/2, -z+1/2'
'-x, -y, -z'
'x, -y-1/2, z-1/2'

loop_
_atom_site_type_symbol
_atom_site_label
_atom_site_fract_x
_atom_site_fract_y
_atom_site_fract_z
_atom_site_U_iso_or_equiv
_atom_site_adp_type
_atom_site_calc_flag
_atom_site_refinement_flags
_atom_site_occupancy
_atom_site_symmetry_multiplicity
C C1 1.0641(3) 0.96956(10) 0.2361(4) 0.0471(6) Uani d . 1 1
C C2 1.2474(3) 0.97248(11) 0.3080(4) 0.0517(6) Uani d . 1 1
H H2 1.3138 1.0040 0.3785 0.062 Uiso calc R 1 1
C C3 1.3259(3) 0.92547(10) 0.2683(3) 0.0446(6) Uani d . 1 1
C C4 1.5903(4) 0.87913(13) 0.2908(5) 0.0638(8) Uani d . 1 1
H H4A 1.5472 0.8434 0.3166 0.096 Uiso calc R 1 1
H H4B 1.7177 0.8815 0.3689 0.096 Uiso calc R 1 1
H H4C 1.5624 0.8807 0.1569 0.096 Uiso calc R 1 1
C C5 0.7922(4) 1.01267(13) 0.2028(5) 0.0692(8) Uani d . 1 1
H H5A 0.7339 0.9971 0.0744 0.104 Uiso calc R 1 1
H H5B 0.7470 1.0507 0.2032 0.104 Uiso calc R 1 1
H H5C 0.7689 0.9882 0.2882 0.104 Uiso calc R 1 1
C C6 1.0600(3) 0.88216(10) 0.1124(3) 0.0437(6) Uani d . 1 1
C C7 0.7881(3) 0.82754(10) -0.0485(4) 0.0454(6) Uani d . 1 1
C C8 0.7325(3) 0.78267(11) 0.0275(4) 0.0524(6) Uani d . 1 1
H H8 0.8158 0.7593 0.1241 0.063 Uiso calc R 1 1
C C9 0.5507(4) 0.77293(11) -0.0426(4) 0.0509(6) Uani d . 1 1
H H9 0.5123 0.7425 0.0072 0.061 Uiso calc R 1 1
C C10 0.4246(3) 0.80752(11) -0.1854(3) 0.0448(6) Uani d . 1 1
C C11 0.4845(3) 0.85228(11) -0.2603(4) 0.0507(6) Uani d . 1 1
H H11 0.4017 0.8758 -0.3565 0.061 Uiso calc R 1 1
C C12 0.6662(4) 0.86220(11) -0.1929(4) 0.0520(6) Uani d . 1 1
H H12 0.7054 0.8919 -0.2446 0.062 Uiso calc R 1 1
C C13 0.2290(4) 0.79504(14) -0.2462(4) 0.0653(8) Uani d . 1 1
H H13A 0.2013 0.8076 -0.1442 0.078 Uiso calc R 1 1
H H13B 0.2104 0.7536 -0.2602 0.078 Uiso calc R 1 1
Cl Cl1 0.07844(11) 0.82848(5) -0.46320(16) 0.1037(4) Uani d . 1 1
N N1 0.9659(3) 0.92397(8) 0.1384(3) 0.0452(5) Uani d . 1 1
N N2 1.2352(2) 0.87930(9) 0.1678(3) 0.0450(5) Uani d . 1 1
O O1 0.9816(3) 1.01557(8) 0.2666(3) 0.0647(6) Uani d . 1 1
O O2 1.5055(2) 0.92689(8) 0.3357(3) 0.0565(5) Uani d . 1 1
O O3 0.9740(2) 0.83341(7) 0.0165(3) 0.0576(5) Uani d . 1 1

loop_
_atom_site_aniso_label
_atom_site_aniso_U_11
_atom_site_aniso_U_22
_atom_site_aniso_U_33
_atom_site_aniso_U_12
_atom_site_aniso_U_13
_atom_site_aniso_U_23
C1 0.0597(15) 0.0372(13) 0.0493(14) 0.0004(11) 0.0293(13) -0.0034(11)
C2 0.0567(15) 0.0407(14) 0.0558(15) -0.0089(11) 0.0242(13) -0.0105(12)
C3 0.0450(13) 0.0441(14) 0.0448(14) -0.0059(11) 0.0206(11) -0.0004(11)
C4 0.0492(15) 0.0636(18) 0.079(2) 0.0021(13) 0.0293(15) -0.0057(15)
C5 0.073(2) 0.0577(18) 0.091(2) 0.0119(15) 0.0504(18) -0.0029(16)
C6 0.0476(13) 0.0373(13) 0.0476(14) -0.0038(10) 0.0232(11) -0.0047(10)
C7 0.0420(12) 0.0390(13) 0.0553(15) -0.0055(10) 0.0223(11) -0.0138(11)
C8 0.0535(15) 0.0410(14) 0.0590(16) 0.0046(11) 0.0227(13) 0.0017(12)
C9 0.0594(15) 0.0390(14) 0.0620(16) -0.0044(11) 0.0345(14) 0.0017(12)
C10 0.0468(13) 0.0457(14) 0.0438(13) -0.0065(11) 0.0224(11) -0.0096(11)
C11 0.0515(14) 0.0496(15) 0.0443(14) -0.0016(11) 0.0163(12) 0.0027(11)
C12 0.0577(15) 0.0454(15) 0.0546(15) -0.0115(12) 0.0271(13) -0.0012(12)
C13 0.0529(16) 0.077(2) 0.0670(18) -0.0118(14) 0.0280(14) -0.0035(16)
Cl1 0.0508(5) 0.1230(9) 0.1064(8) -0.0071(5) 0.0095(5) 0.0305(6)
N1 0.0478(11) 0.0396(11) 0.0497(12) 0.0002(9) 0.0236(10) -0.0043(9)
N2 0.0444(11) 0.0408(11) 0.0518(12) -0.0035(9) 0.0238(10) -0.0049(9)
O1 0.0698(12) 0.0451(11) 0.0882(15) 0.0026(9) 0.0442(11) -0.0150(10)
O2 0.0443(9) 0.0555(11) 0.0666(12) -0.0082(8) 0.0227(9) -0.0125(9)
O3 0.0451(10) 0.0445(10) 0.0826(13) -0.0061(8) 0.0288(9) -0.0208(9)

loop_
_atom_type_symbol
_atom_type_description
_atom_type_scat_dispersion_real
_atom_type_scat_dispersion_imag
_atom_type_scat_source
C C 0.0033 0.0016 'International Tables Vol C Tables 4.2.6.8 and 6.1.1.4'
H H 0.0000 0.0000 'International Tables Vol C Tables 4.2.6.8 and 6.1.1.4'
N N 0.0061 0.0033 'International Tables Vol C Tables 4.2.6.8 and 6.1.1.4'
O O 0.0106 0.0060 'International Tables Vol C Tables 4.2.6.8 and 6.1.1.4'
Cl Cl 0.1484 0.1585 'International Tables Vol C Tables 4.2.6.8 and 6.1.1.4'

loop_
_geom_angle_atom_site_label_1
_geom_angle_atom_site_label_2
_geom_angle_atom_site_label_3
_geom_angle
N1 C1 O1 119.3(2)
N1 C1 C2 123.4(2)
O1 C1 C2 117.2(2)
C1 C2 C3 115.5(2)
C1 C2 H2 122.3
C3 C2 H2 122.3
N2 C3 O2 118.8(2)
N2 C3 C2 124.0(2)
O2 C3 C2 117.2(2)
O2 C4 H4A 109.5
O2 C4 H4B 109.5
H4A C4 H4B 109.5
O2 C4 H4C 109.5
H4A C4 H4C 109.5
H4B C4 H4C 109.5
O1 C5 H5A 109.5
O1 C5 H5B 109.5
H5A C5 H5B 109.5
O1 C5 H5C 109.5
H5A C5 H5C 109.5
H5B C5 H5C 109.5
N1 C6 N2 129.5(2)
N1 C6 O3 119.1(2)
N2 C6 O3 111.5(2)
C12 C7 C8 121.2(2)
C12 C7 O3 121.5(2)
C8 C7 O3 117.1(2)
C7 C8 C9 118.8(2)
C7 C8 H8 120.6
C9 C8 H8 120.6
C8 C9 C10 121.4(2)
C8 C9 H9 119.3
C10 C9 H9 119.3
C9 C10 C11 118.5(2)
C9 C10 C13 117.5(2)
C11 C10 C13 124.0(2)
C12 C11 C10 120.7(2)
C12 C11 H11 119.6
C10 C11 H11 119.6
C7 C12 C11 119.3(2)
C7 C12 H12 120.4
C11 C12 H12 120.4
C10 C13 Cl1 114.6(2)
C10 C13 H13A 108.6
Cl1 C13 H13A 108.6
C10 C13 H13B 108.6
Cl1 C13 H13B 108.6
H13A C13 H13B 107.6
C6 N1 C1 114.1(2)
C6 N2 C3 113.5(2)
C1 O1 C5 118.6(2)
C3 O2 C4 118.3(2)
C6 O3 C7 119.87(18)

loop_
_geom_bond_atom_site_label_1
_geom_bond_atom_site_label_2
_geom_bond_distance
C1 N1 1.341(3)
C1 O1 1.350(3)
C1 C2 1.378(4)
C2 C3 1.379(3)
C2 H2 0.9300
C3 N2 1.337(3)
C3 O2 1.351(3)
C4 O2 1.442(3)
C4 H4A 0.9600
C4 H4B 0.9600
C4 H4C 0.9600
C5 O1 1.435(3)
C5 H5A 0.9600
C5 H5B 0.9600
C5 H5C 0.9600
C6 N1 1.322(3)
C6 N2 1.332(3)
C6 O3 1.363(3)
C7 C12 1.379(4)
C7 C8 1.378(4)
C7 O3 1.410(3)
C8 C9 1.385(4)
C8 H8 0.9300
C9 C10 1.386(4)
C9 H9 0.9300
C10 C11 1.391(3)
C10 C13 1.514(3)
C11 C12 1.387(4)
C11 H11 0.9300
C12 H12 0.9300
C13 Cl1 1.760(3)
C13 H13A 0.9700
C13 H13B 0.9700

loop_
_cod_related_entry_id
_cod_related_entry_database
_cod_related_entry_code
1 ChemSpider 30657929
